data_7052735
loop_
_publ_author_name
'Wu, Kan'
'Mukherjee, Debabrata'
'Ellern, Arkady'
'Sadow, Aaron D.'
'Geiger, William E.'

_publ_section_title
;
 Anodic electrochemistry of Mn and Re tricarbonyl complexes of
 tris(oxazolinyl)phenyl borate ligands: comparison to tris(pyrazolyl)
 borate complexes
;
_journal_issue 10
_journal_name_full 'New Journal of Chemistry'
_journal_page_first 2169
_journal_paper_doi 10.1039/c1nj20222g
_journal_volume 35
_journal_year 2011
_chemical_absolute_configuration ad
_chemical_formula_moiety 'C27 H35 B N3 O6 Re, 2(C7 H8)'
_chemical_formula_sum 'C41 H51 B N3 O6 Re'
_chemical_formula_weight 878.86
_chemical_name_common Sad174
_chemical_name_systematic
;
?
;
_space_group_IT_number 4
_symmetry_cell_setting monoclinic
_symmetry_space_group_name_Hall 'P 2yb'
_symmetry_space_group_name_H-M 'P 1 21 1'
_atom_sites_solution_hydrogens geom
_atom_sites_solution_primary direct
_atom_sites_solution_secondary difmap
_audit_creation_method SHELXL-97
_cell_angle_alpha 90.00
_cell_angle_beta 100.083(2)
_cell_angle_gamma 90.00
_cell_formula_units_Z 2
_cell_length_a 10.2280(17)
_cell_length_b 10.8316(18)
_cell_length_c 18.363(3)
_cell_measurement_reflns_used 9944
_cell_measurement_temperature 173(2)
_cell_measurement_theta_max 28.16
_cell_measurement_theta_min 2.48
_cell_volume 2002.9(6)
_computing_cell_refinement 'Bruker SAINT'
_computing_data_collection 'Bruker APEX2'
_computing_data_reduction 'Bruker SAINT'
_computing_molecular_graphics 'Bruker SHELXTL'
_computing_publication_material 'Bruker SHELXTL'
_computing_structure_refinement 'SHELXL-97 (Sheldrick, 2008)'
_computing_structure_solution 'SHELXS-97 (Sheldrick, 2008)'
_diffrn_ambient_temperature 173(2)
_diffrn_measured_fraction_theta_full 0.994
_diffrn_measured_fraction_theta_max 0.994
_diffrn_measurement_device_type 'Bruker APEX-II CCD'
_diffrn_measurement_method '\f and \w scans'
_diffrn_radiation_monochromator graphite
_diffrn_radiation_source 'fine-focus sealed tube'
_diffrn_radiation_type MoK\a
_diffrn_radiation_wavelength 0.71073
_diffrn_reflns_av_R_equivalents 0.0270
_diffrn_reflns_av_sigmaI/netI 0.0535
_diffrn_reflns_limit_h_max 13
_diffrn_reflns_limit_h_min -13
_diffrn_reflns_limit_k_max 14
_diffrn_reflns_limit_k_min -14
_diffrn_reflns_limit_l_max 23
_diffrn_reflns_limit_l_min -24
_diffrn_reflns_number 20977
_diffrn_reflns_theta_full 28.68
_diffrn_reflns_theta_max 28.68
_diffrn_reflns_theta_min 1.13
_exptl_absorpt_coefficient_mu 3.082
_exptl_absorpt_correction_T_max 0.7280
_exptl_absorpt_correction_T_min 0.4484
_exptl_absorpt_correction_type multi-scan
_exptl_absorpt_process_details 'Bruker SADABS'
_exptl_crystal_colour colourless
_exptl_crystal_density_diffrn 1.457
_exptl_crystal_density_method 'not measured'
_exptl_crystal_description block
_exptl_crystal_F_000 892
_exptl_crystal_size_max 0.31
_exptl_crystal_size_mid 0.30
_exptl_crystal_size_min 0.11
_refine_diff_density_max 0.980
_refine_diff_density_min -0.829
_refine_diff_density_rms 0.211
_refine_ls_abs_structure_details 'Flack H D (1983), Acta Cryst. A39, 876-881'
_refine_ls_abs_structure_Flack -0.010(6)
_refine_ls_extinction_method none
_refine_ls_goodness_of_fit_ref 0.983
_refine_ls_hydrogen_treatment constr
_refine_ls_matrix_type full
_refine_ls_number_parameters 477
_refine_ls_number_reflns 10039
_refine_ls_number_restraints 1
_refine_ls_restrained_S_all 0.983
_refine_ls_R_factor_all 0.0260
_refine_ls_R_factor_gt 0.0219
_refine_ls_shift/su_max 0.001
_refine_ls_shift/su_mean 0.000
_refine_ls_structure_factor_coef Fsqd
_refine_ls_weighting_details 'calc w=1/[\s^2^(Fo^2^)+(0.0253P)^2^+0.0000P] where P=(Fo^2^+2Fc^2^)/3'
_refine_ls_weighting_scheme calc
_refine_ls_wR_factor_gt 0.0504
_refine_ls_wR_factor_ref 0.0662
_reflns_number_gt 9220
_reflns_number_total 10039
_reflns_threshold_expression >2sigma(I)
_cod_data_source_file c1nj20222g.txt
_cod_data_source_block ToPMnCO3_Sad179a
_cod_depositor_comments
;
The following automatic conversions were performed:

'_symmetry_cell_setting' value 'Monoclinic' changed to 'monoclinic'
according to /home/saulius/struct/CIF-dictionaries/cif_core.dic
dictionary named 'cif_core.dic' version 2.4.1 from 2010-06-29.

Automatic conversion script
Id: cif_fix_values 1715 2011-07-08 13:25:40Z adriana 
;
_cod_original_cell_volume 2003.0(6)
_cod_original_sg_symbol_H-M P2(1)
_cod_database_code 7052735

loop_
_symmetry_equiv_pos_as_xyz
'x, y, z'
'-x, y+1/2, -z'

loop_
_atom_site_label
_atom_site_type_symbol
_atom_site_fract_x
_atom_site_fract_y
_atom_site_fract_z
_atom_site_U_iso_or_equiv
_atom_site_adp_type
_atom_site_occupancy
_atom_site_symmetry_multiplicity
_atom_site_calc_flag
_atom_site_refinement_flags
Re1 Re 0.385938(10) 0.24996(3) 0.103561(6) 0.02231(4) Uani 1 1 d .
B1 B 0.2398(4) 0.0852(4) 0.2242(2) 0.0235(8) Uani 1 1 d .
C1 C 0.6666(5) 0.0142(7) 0.2558(3) 0.0646(18) Uani 1 1 d .
H1A H 0.6460 -0.0672 0.2740 0.097 Uiso 1 1 calc R
H1B H 0.6011 0.0744 0.2667 0.097 Uiso 1 1 calc R
H1C H 0.7555 0.0395 0.2803 0.097 Uiso 1 1 calc R
C2 C 0.6625(4) 0.0080(4) 0.1719(3) 0.0340(9) Uani 1 1 d .
H2 H 0.6842 0.0921 0.1549 0.041 Uiso 1 1 calc R
C3 C 0.7670(4) -0.0811(4) 0.1532(3) 0.0416(11) Uani 1 1 d .
H3A H 0.7520 -0.1632 0.1725 0.062 Uiso 1 1 calc R
H3B H 0.8555 -0.0518 0.1756 0.062 Uiso 1 1 calc R
H3C H 0.7606 -0.0856 0.0994 0.062 Uiso 1 1 calc R
C4 C 0.5239(4) -0.0275(3) 0.1295(2) 0.0254(8) Uani 1 1 d .
H4 H 0.5252 -0.0305 0.0752 0.030 Uiso 1 1 calc R
C5 C 0.4697(4) -0.1486(4) 0.1543(3) 0.0345(9) Uani 1 1 d .
H5A H 0.4235 -0.1962 0.1114 0.041 Uiso 1 1 calc R
H5B H 0.5419 -0.1999 0.1819 0.041 Uiso 1 1 calc R
C6 C 0.3497(4) 0.0099(3) 0.1878(2) 0.0241(7) Uani 1 1 d .
C7 C 0.0704(7) 0.0643(5) -0.0380(3) 0.0620(16) Uani 1 1 d .
H7A H 0.1479 0.0337 -0.0037 0.093 Uiso 1 1 calc R
H7B H 0.0782 0.0416 -0.0887 0.093 Uiso 1 1 calc R
H7C H -0.0105 0.0277 -0.0255 0.093 Uiso 1 1 calc R
C8 C 0.0633(5) 0.2039(4) -0.0319(2) 0.0360(10) Uani 1 1 d .
H8 H 0.1448 0.2389 -0.0472 0.043 Uiso 1 1 calc R
C9 C -0.0568(4) 0.2540(9) -0.0847(2) 0.0548(12) Uani 1 1 d .
H9A H -0.0472 0.2361 -0.1358 0.082 Uiso 1 1 calc R
H9B H -0.0628 0.3434 -0.0781 0.082 Uiso 1 1 calc R
H9C H -0.1377 0.2145 -0.0741 0.082 Uiso 1 1 calc R
C10 C 0.0618(3) 0.2453(7) 0.04701(18) 0.0287(7) Uani 1 1 d .
H10 H 0.0605 0.3376 0.0483 0.034 Uiso 1 1 calc R
C11 C -0.0534(4) 0.1966(5) 0.0815(3) 0.0465(12) Uani 1 1 d .
H11A H -0.1095 0.2655 0.0935 0.056 Uiso 1 1 calc R
H11B H -0.1091 0.1394 0.0472 0.056 Uiso 1 1 calc R
C12 C 0.1402(3) 0.1414(3) 0.1533(2) 0.0228(7) Uani 1 1 d .
C13 C 0.4395(6) 0.6103(4) 0.2988(3) 0.0466(12) Uani 1 1 d .
H13A H 0.4301 0.5905 0.3497 0.070 Uiso 1 1 calc R
H13B H 0.3964 0.6896 0.2844 0.070 Uiso 1 1 calc R
H13C H 0.5339 0.6156 0.2955 0.070 Uiso 1 1 calc R
C14 C 0.3741(5) 0.5093(4) 0.2470(2) 0.0343(9) Uani 1 1 d .
H14 H 0.3883 0.5303 0.1959 0.041 Uiso 1 1 calc R
C15 C 0.2235(5) 0.5028(5) 0.2454(3) 0.0470(12) Uani 1 1 d .
H15A H 0.1850 0.4380 0.2110 0.071 Uiso 1 1 calc R
H15B H 0.1831 0.5824 0.2292 0.071 Uiso 1 1 calc R
H15C H 0.2065 0.4838 0.2951 0.071 Uiso 1 1 calc R
C16 C 0.4413(4) 0.3849(3) 0.2679(2) 0.0274(8) Uani 1 1 d .
H16 H 0.5373 0.3905 0.2638 0.033 Uiso 1 1 calc R
C17 C 0.4287(4) 0.3372(4) 0.3452(2) 0.0336(9) Uani 1 1 d .
H17A H 0.5165 0.3125 0.3732 0.040 Uiso 1 1 calc R
H17B H 0.3904 0.4014 0.3736 0.040 Uiso 1 1 calc R
C18 C 0.3228(4) 0.2066(3) 0.2583(2) 0.0250(8) Uani 1 1 d .
C19 C 0.1609(4) 0.0128(4) 0.2803(2) 0.0241(7) Uani 1 1 d .
C20 C 0.1482(4) -0.1154(4) 0.2809(2) 0.0294(8) Uani 1 1 d .
H20 H 0.1900 -0.1633 0.2482 0.035 Uiso 1 1 calc R
C21 C 0.0755(4) -0.1755(4) 0.3284(2) 0.0367(10) Uani 1 1 d .
H21 H 0.0681 -0.2629 0.3273 0.044 Uiso 1 1 calc R
C22 C 0.0152(4) -0.1087(5) 0.3761(2) 0.0392(10) Uani 1 1 d .
H22 H -0.0325 -0.1493 0.4091 0.047 Uiso 1 1 calc R
C23 C 0.0241(4) 0.0184(5) 0.3760(3) 0.0391(10) Uani 1 1 d .
H23 H -0.0192 0.0656 0.4083 0.047 Uiso 1 1 calc R
C24 C 0.0958(4) 0.0774(4) 0.3290(2) 0.0330(9) Uani 1 1 d .
H24 H 0.1008 0.1650 0.3300 0.040 Uiso 1 1 calc R
C25 C 0.3362(4) 0.4124(4) 0.0671(2) 0.0280(8) Uani 1 1 d .
C26 C 0.3968(4) 0.1967(4) 0.0047(2) 0.0302(9) Uani 1 1 d .
C27 C 0.5663(4) 0.3033(4) 0.1133(2) 0.0315(9) Uani 1 1 d .
C28 C 0.5495(6) 0.4275(8) 0.5884(3) 0.077(2) Uani 1 1 d .
H28A H 0.5403 0.4057 0.6390 0.116 Uiso 1 1 calc R
H28B H 0.5974 0.5059 0.5887 0.116 Uiso 1 1 calc R
H28C H 0.5991 0.3626 0.5679 0.116 Uiso 1 1 calc R
C29 C 0.4174(5) 0.4400(5) 0.5426(3) 0.0507(12) Uani 1 1 d .
C30 C 0.3377(6) 0.3370(6) 0.5259(3) 0.0569(15) Uani 1 1 d .
H30 H 0.3700 0.2592 0.5452 0.068 Uiso 1 1 calc R
C31 C 0.2164(7) 0.3422(7) 0.4835(4) 0.0706(18) Uani 1 1 d .
H31 H 0.1665 0.2688 0.4718 0.085 Uiso 1 1 calc R
C32 C 0.1638(7) 0.4563(9) 0.4565(4) 0.082(2) Uani 1 1 d .
H32 H 0.0772 0.4621 0.4279 0.098 Uiso 1 1 calc R
C33 C 0.2401(9) 0.5573(8) 0.4726(4) 0.080(2) Uani 1 1 d .
H33 H 0.2059 0.6348 0.4539 0.096 Uiso 1 1 calc R
C34 C 0.3656(7) 0.5536(6) 0.5148(3) 0.0639(17) Uani 1 1 d .
H34 H 0.4163 0.6271 0.5248 0.077 Uiso 1 1 calc R
C35 C 0.8399(8) 0.5627(10) 0.2383(4) 0.103(3) Uani 1 1 d .
H35A H 0.7519 0.5780 0.2088 0.154 Uiso 1 1 calc R
H35B H 0.8917 0.5108 0.2101 0.154 Uiso 1 1 calc R
H35C H 0.8858 0.6415 0.2501 0.154 Uiso 1 1 calc R
C36 C 0.8254(6) 0.5001(6) 0.3065(3) 0.0597(15) Uani 1 1 d .
C37 C 0.8058(5) 0.5634(6) 0.3680(4) 0.0592(15) Uani 1 1 d .
H37 H 0.8037 0.6511 0.3664 0.071 Uiso 1 1 calc R
C38 C 0.7888(6) 0.5046(7) 0.4320(4) 0.0682(17) Uani 1 1 d .
H38 H 0.7757 0.5518 0.4738 0.082 Uiso 1 1 calc R
C39 C 0.7905(7) 0.3815(7) 0.4359(4) 0.0720(19) Uani 1 1 d .
H39 H 0.7775 0.3411 0.4800 0.086 Uiso 1 1 calc R
C40 C 0.8112(6) 0.3136(6) 0.3758(4) 0.0642(16) Uani 1 1 d .
H40 H 0.8138 0.2261 0.3792 0.077 Uiso 1 1 calc R
C41 C 0.8280(6) 0.3682(6) 0.3118(4) 0.0676(18) Uani 1 1 d .
H41 H 0.8414 0.3194 0.2707 0.081 Uiso 1 1 calc R
N1 N 0.4210(3) 0.0620(3) 0.14465(18) 0.0236(6) Uani 1 1 d .
N2 N 0.1789(3) 0.2007(3) 0.10058(17) 0.0234(6) Uani 1 1 d .
N3 N 0.3781(3) 0.2834(3) 0.22010(17) 0.0225(7) Uani 1 1 d .
O1 O 0.3769(3) -0.1099(3) 0.20214(17) 0.0315(6) Uani 1 1 d .
O2 O 0.0079(3) 0.1321(3) 0.14869(16) 0.0328(6) Uani 1 1 d .
O3 O 0.3407(3) 0.2314(3) 0.33155(13) 0.0285(7) Uani 1 1 d .
O4 O 0.3070(3) 0.5088(3) 0.04344(17) 0.0399(7) Uani 1 1 d .
O5 O 0.4066(3) 0.1631(3) -0.05328(17) 0.0435(8) Uani 1 1 d .
O6 O 0.6726(3) 0.3424(3) 0.1166(2) 0.0499(9) Uani 1 1 d .

loop_
_atom_site_aniso_label
_atom_site_aniso_U_11
_atom_site_aniso_U_22
_atom_site_aniso_U_33
_atom_site_aniso_U_23
_atom_site_aniso_U_13
_atom_site_aniso_U_12
Re1 0.02017(6) 0.02384(6) 0.02397(6) 0.00323(11) 0.00676(4) 0.00158(10)
B1 0.0209(19) 0.027(2) 0.024(2) 0.0018(17) 0.0059(16) 0.0032(16)
C1 0.037(3) 0.096(5) 0.054(3) -0.026(3) -0.010(2) 0.022(3)
C2 0.0237(19) 0.030(2) 0.048(3) -0.0017(19) 0.0051(18) 0.0029(16)
C3 0.028(2) 0.035(2) 0.064(3) 0.002(2) 0.013(2) 0.0070(18)
C4 0.0235(18) 0.0264(19) 0.0276(19) 0.0006(15) 0.0086(15) 0.0049(15)
C5 0.033(2) 0.028(2) 0.048(3) -0.0030(18) 0.0218(19) 0.0046(17)
C6 0.0237(18) 0.0234(17) 0.0257(19) -0.0004(15) 0.0052(14) 0.0015(15)
C7 0.079(4) 0.046(3) 0.058(4) -0.020(3) 0.006(3) -0.009(3)
C8 0.038(2) 0.039(2) 0.030(2) 0.0046(16) 0.0020(18) -0.0117(17)
C9 0.049(2) 0.073(3) 0.035(2) 0.011(4) -0.0123(18) -0.014(5)
C10 0.0226(14) 0.0302(18) 0.0311(16) 0.001(3) -0.0016(12) -0.002(3)
C11 0.025(2) 0.079(4) 0.035(2) 0.014(2) 0.0023(18) 0.007(2)
C12 0.0181(16) 0.0254(18) 0.0255(19) -0.0035(15) 0.0054(14) 0.0018(14)
C13 0.067(3) 0.028(2) 0.043(3) -0.0022(19) 0.004(2) -0.002(2)
C14 0.047(3) 0.028(2) 0.027(2) 0.0014(16) 0.0032(18) 0.0048(18)
C15 0.038(3) 0.049(3) 0.050(3) -0.008(2) -0.003(2) 0.021(2)
C16 0.0233(18) 0.0252(19) 0.033(2) -0.0034(16) 0.0036(16) 0.0000(15)
C17 0.035(2) 0.033(2) 0.030(2) -0.0020(17) -0.0019(17) -0.0039(18)
C18 0.0220(17) 0.0271(17) 0.0262(19) 0.0006(14) 0.0053(15) 0.0049(13)
C19 0.0204(17) 0.030(2) 0.0219(18) 0.0019(15) 0.0049(15) -0.0006(15)
C20 0.030(2) 0.031(2) 0.029(2) -0.0012(16) 0.0095(17) -0.0027(16)
C21 0.038(2) 0.034(2) 0.039(2) 0.0062(19) 0.0115(19) -0.0053(19)
C22 0.036(2) 0.053(3) 0.031(2) 0.007(2) 0.0127(18) -0.009(2)
C23 0.035(2) 0.050(3) 0.036(2) -0.003(2) 0.0178(19) 0.000(2)
C24 0.032(2) 0.031(2) 0.039(2) -0.0024(18) 0.0151(18) 0.0005(17)
C25 0.0247(18) 0.031(2) 0.029(2) 0.0019(16) 0.0068(16) -0.0002(16)
C26 0.029(2) 0.0298(19) 0.034(2) 0.0071(17) 0.0093(17) 0.0050(15)
C27 0.030(2) 0.0296(19) 0.036(2) 0.0066(17) 0.0108(18) 0.0064(16)
C28 0.066(4) 0.116(6) 0.047(4) -0.001(4) 0.003(3) 0.003(4)
C29 0.056(3) 0.061(3) 0.035(3) -0.004(2) 0.007(2) -0.003(3)
C30 0.069(4) 0.061(3) 0.046(3) -0.009(3) 0.024(3) -0.024(3)
C31 0.070(4) 0.092(5) 0.054(4) -0.002(3) 0.022(3) -0.017(4)
C32 0.049(4) 0.148(8) 0.051(4) -0.013(4) 0.011(3) 0.007(4)
C33 0.109(6) 0.083(5) 0.051(4) -0.006(4) 0.021(4) 0.028(5)
C34 0.097(5) 0.050(3) 0.045(3) -0.003(3) 0.013(3) 0.014(3)
C35 0.080(5) 0.147(9) 0.076(5) 0.009(5) -0.002(4) -0.043(5)
C36 0.047(3) 0.070(4) 0.057(4) 0.002(3) -0.006(3) -0.006(3)
C37 0.045(3) 0.053(3) 0.074(4) -0.002(3) -0.004(3) 0.003(2)
C38 0.067(4) 0.071(4) 0.065(4) -0.011(3) 0.005(3) 0.007(3)
C39 0.071(4) 0.070(4) 0.069(4) 0.010(3) -0.006(3) -0.010(3)
C40 0.068(4) 0.052(3) 0.067(4) 0.001(3) -0.005(3) 0.005(3)
C41 0.046(3) 0.071(4) 0.079(5) -0.024(4) -0.007(3) 0.004(3)
N1 0.0210(15) 0.0215(15) 0.0296(17) 0.0013(13) 0.0077(13) 0.0025(12)
N2 0.0196(14) 0.0276(14) 0.0231(15) 0.0024(12) 0.0042(12) 0.0027(11)
N3 0.0203(14) 0.0207(17) 0.0265(15) -0.0004(11) 0.0038(12) 0.0016(10)
O1 0.0307(15) 0.0245(14) 0.0436(17) 0.0044(12) 0.0181(13) 0.0040(11)
O2 0.0188(13) 0.0472(18) 0.0326(15) 0.0067(13) 0.0052(11) -0.0004(12)
O3 0.0331(12) 0.031(2) 0.0216(11) 0.0003(12) 0.0042(9) -0.0030(13)
O4 0.0473(18) 0.0328(16) 0.0388(17) 0.0095(14) 0.0048(14) 0.0068(14)
O5 0.053(2) 0.051(2) 0.0304(17) 0.0005(14) 0.0193(15) 0.0088(16)
O6 0.0245(16) 0.045(2) 0.082(3) 0.0088(18) 0.0158(16) -0.0033(14)

loop_
_atom_type_symbol
_atom_type_description
_atom_type_scat_dispersion_real
_atom_type_scat_dispersion_imag
_atom_type_scat_source
C C 0.0033 0.0016 'International Tables Vol C Tables 4.2.6.8 and 6.1.1.4'
H H 0.0000 0.0000 'International Tables Vol C Tables 4.2.6.8 and 6.1.1.4'
N N 0.0061 0.0033 'International Tables Vol C Tables 4.2.6.8 and 6.1.1.4'
O O 0.0106 0.0060 'International Tables Vol C Tables 4.2.6.8 and 6.1.1.4'
B B 0.0013 0.0007 'International Tables Vol C Tables 4.2.6.8 and 6.1.1.4'
Re Re -1.0185 7.2310 'International Tables Vol C Tables 4.2.6.8 and 6.1.1.4'

loop_
_geom_angle_atom_site_label_1
_geom_angle_atom_site_label_2
_geom_angle_atom_site_label_3
_geom_angle
C27 Re1 C25 87.01(17)
C27 Re1 C26 87.99(18)
C25 Re1 C26 90.05(17)
C27 Re1 N2 174.81(15)
C25 Re1 N2 91.09(14)
C26 Re1 N2 96.85(15)
C27 Re1 N1 98.76(14)
C25 Re1 N1 174.20(14)
C26 Re1 N1 90.76(14)
N2 Re1 N1 83.11(11)
C27 Re1 N3 93.35(15)
C25 Re1 N3 97.89(14)
C26 Re1 N3 172.00(13)
N2 Re1 N3 82.12(11)
N1 Re1 N3 81.24(11)
C19 B1 C6 118.5(3)
C19 B1 C12 112.3(3)
C6 B1 C12 103.9(3)
C19 B1 C18 115.5(3)
C6 B1 C18 102.2(3)
C12 B1 C18 102.5(3)
C2 C1 H1A 109.5
C2 C1 H1B 109.5
H1A C1 H1B 109.5
C2 C1 H1C 109.5
H1A C1 H1C 109.5
H1B C1 H1C 109.5
C3 C2 C1 110.9(4)
C3 C2 C4 110.3(4)
C1 C2 C4 112.2(4)
C3 C2 H2 107.7
C1 C2 H2 107.7
C4 C2 H2 107.7
C2 C3 H3A 109.5
C2 C3 H3B 109.5
H3A C3 H3B 109.5
C2 C3 H3C 109.5
H3A C3 H3C 109.5
H3B C3 H3C 109.5
N1 C4 C5 101.5(3)
N1 C4 C2 111.1(3)
C5 C4 C2 114.5(3)
N1 C4 H4 109.8
C5 C4 H4 109.8
C2 C4 H4 109.8
O1 C5 C4 103.9(3)
O1 C5 H5A 111.0
C4 C5 H5A 111.0
O1 C5 H5B 111.0
C4 C5 H5B 111.0
H5A C5 H5B 109.0
N1 C6 O1 114.9(3)
N1 C6 B1 122.5(3)
O1 C6 B1 122.6(3)
C8 C7 H7A 109.5
C8 C7 H7B 109.5
H7A C7 H7B 109.5
C8 C7 H7C 109.5
H7A C7 H7C 109.5
H7B C7 H7C 109.5
C7 C8 C10 111.9(5)
C7 C8 C9 110.5(5)
C10 C8 C9 111.1(4)
C7 C8 H8 107.7
C10 C8 H8 107.7
C9 C8 H8 107.7
C8 C9 H9A 109.5
C8 C9 H9B 109.5
H9A C9 H9B 109.5
C8 C9 H9C 109.5
H9A C9 H9C 109.5
H9B C9 H9C 109.5
N2 C10 C8 113.1(4)
N2 C10 C11 101.7(3)
C8 C10 C11 115.6(4)
N2 C10 H10 108.7
C8 C10 H10 108.7
C11 C10 H10 108.7
O2 C11 C10 105.5(3)
O2 C11 H11A 110.6
C10 C11 H11A 110.6
O2 C11 H11B 110.6
C10 C11 H11B 110.6
H11A C11 H11B 108.8
N2 C12 O2 115.5(3)
N2 C12 B1 124.1(3)
O2 C12 B1 120.3(3)
C14 C13 H13A 109.5
C14 C13 H13B 109.5
H13A C13 H13B 109.5
C14 C13 H13C 109.5
H13A C13 H13C 109.5
H13B C13 H13C 109.5
C13 C14 C16 110.2(4)
C13 C14 C15 111.9(4)
C16 C14 C15 111.6(4)
C13 C14 H14 107.6
C16 C14 H14 107.6
C15 C14 H14 107.6
C14 C15 H15A 109.5
C14 C15 H15B 109.5
H15A C15 H15B 109.5
C14 C15 H15C 109.5
H15A C15 H15C 109.5
H15B C15 H15C 109.5
N3 C16 C14 112.0(3)
N3 C16 C17 101.5(3)
C14 C16 C17 114.9(3)
N3 C16 H16 109.4
C14 C16 H16 109.4
C17 C16 H16 109.4
O3 C17 C16 104.8(3)
O3 C17 H17A 110.8
C16 C17 H17A 110.8
O3 C17 H17B 110.8
C16 C17 H17B 110.8
H17A C17 H17B 108.9
N3 C18 O3 114.8(3)
N3 C18 B1 124.3(3)
O3 C18 B1 120.8(3)
C24 C19 C20 116.1(4)
C24 C19 B1 120.9(4)
C20 C19 B1 123.0(3)
C19 C20 C21 121.8(4)
C19 C20 H20 119.1
C21 C20 H20 119.1
C22 C21 C20 120.2(4)
C22 C21 H21 119.9
C20 C21 H21 119.9
C21 C22 C23 119.4(4)
C21 C22 H22 120.3
C23 C22 H22 120.3
C22 C23 C24 120.3(4)
C22 C23 H23 119.8
C24 C23 H23 119.8
C23 C24 C19 122.2(4)
C23 C24 H24 118.9
C19 C24 H24 118.9
O4 C25 Re1 178.3(4)
O5 C26 Re1 178.0(4)
O6 C27 Re1 175.6(4)
C29 C28 H28A 109.5
C29 C28 H28B 109.5
H28A C28 H28B 109.5
C29 C28 H28C 109.5
H28A C28 H28C 109.5
H28B C28 H28C 109.5
C30 C29 C34 117.2(6)
C30 C29 C28 120.0(6)
C34 C29 C28 122.8(6)
C31 C30 C29 122.8(7)
C31 C30 H30 118.6
C29 C30 H30 118.6
C30 C31 C32 120.0(7)
C30 C31 H31 120.0
C32 C31 H31 120.0
C33 C32 C31 117.8(7)
C33 C32 H32 121.1
C31 C32 H32 121.1
C32 C33 C34 123.1(7)
C32 C33 H33 118.5
C34 C33 H33 118.5
C33 C34 C29 119.1(7)
C33 C34 H34 120.5
C29 C34 H34 120.5
C36 C35 H35A 109.5
C36 C35 H35B 109.5
H35A C35 H35B 109.5
C36 C35 H35C 109.5
H35A C35 H35C 109.5
H35B C35 H35C 109.5
C37 C36 C41 116.7(6)
C37 C36 C35 122.0(7)
C41 C36 C35 121.3(7)
C36 C37 C38 122.2(6)
C36 C37 H37 118.9
C38 C37 H37 118.9
C39 C38 C37 120.4(7)
C39 C38 H38 119.8
C37 C38 H38 119.8
C38 C39 C40 119.6(7)
C38 C39 H39 120.2
C40 C39 H39 120.2
C41 C40 C39 121.6(6)
C41 C40 H40 119.2
C39 C40 H40 119.2
C40 C41 C36 119.4(6)
C40 C41 H41 120.3
C36 C41 H41 120.3
C6 N1 C4 108.7(3)
C6 N1 Re1 122.8(2)
C4 N1 Re1 128.4(2)
C12 N2 C10 110.1(3)
C12 N2 Re1 122.2(2)
C10 N2 Re1 127.1(3)
C18 N3 C16 110.2(3)
C18 N3 Re1 121.6(2)
C16 N3 Re1 128.0(2)
C6 O1 C5 107.0(3)
C12 O2 C11 107.2(3)
C18 O3 C17 107.5(3)

loop_
_geom_bond_atom_site_label_1
_geom_bond_atom_site_label_2
_geom_bond_distance
Re1 C27 1.911(4)
Re1 C25 1.919(4)
Re1 C26 1.927(4)
Re1 N2 2.175(3)
Re1 N1 2.179(3)
Re1 N3 2.186(3)
B1 C19 1.619(6)
B1 C6 1.624(5)
B1 C12 1.624(5)
B1 C18 1.630(6)
C1 C2 1.536(7)
C1 H1A 0.9800
C1 H1B 0.9800
C1 H1C 0.9800
C2 C3 1.523(6)
C2 C4 1.542(6)
C2 H2 1.0000
C3 H3A 0.9800
C3 H3B 0.9800
C3 H3C 0.9800
C4 N1 1.492(4)
C4 C5 1.524(6)
C4 H4 1.0000
C5 O1 1.463(5)
C5 H5A 0.9900
C5 H5B 0.9900
C6 N1 1.296(5)
C6 O1 1.344(4)
C7 C8 1.518(7)
C7 H7A 0.9800
C7 H7B 0.9800
C7 H7C 0.9800
C8 C10 1.519(6)
C8 C9 1.526(7)
C8 H8 1.0000
C9 H9A 0.9800
C9 H9B 0.9800
C9 H9C 0.9800
C10 N2 1.491(5)
C10 C11 1.526(6)
C10 H10 1.0000
C11 O2 1.460(5)
C11 H11A 0.9900
C11 H11B 0.9900
C12 N2 1.280(5)
C12 O2 1.345(4)
C13 C14 1.524(6)
C13 H13A 0.9800
C13 H13B 0.9800
C13 H13C 0.9800
C14 C16 1.531(6)
C14 C15 1.537(7)
C14 H14 1.0000
C15 H15A 0.9800
C15 H15B 0.9800
C15 H15C 0.9800
C16 N3 1.483(5)
C16 C17 1.537(6)
C16 H16 1.0000
C17 O3 1.452(5)
C17 H17A 0.9900
C17 H17B 0.9900
C18 N3 1.281(5)
C18 O3 1.353(5)
C19 C24 1.394(6)
C19 C20 1.395(5)
C20 C21 1.402(6)
C20 H20 0.9500
C21 C22 1.364(6)
C21 H21 0.9500
C22 C23 1.379(7)
C22 H22 0.9500
C23 C24 1.382(6)
C23 H23 0.9500
C24 H24 0.9500
C25 O4 1.150(5)
C26 O5 1.146(5)
C27 O6 1.159(5)
C28 C29 1.467(8)
C28 H28A 0.9800
C28 H28B 0.9800
C28 H28C 0.9800
C29 C30 1.385(8)
C29 C34 1.401(8)
C30 C31 1.345(9)
C30 H30 0.9500
C31 C32 1.403(11)
C31 H31 0.9500
C32 C33 1.346(11)
C32 H32 0.9500
C33 C34 1.379(10)
C33 H33 0.9500
C34 H34 0.9500
C35 C36 1.455(10)
C35 H35A 0.9800
C35 H35B 0.9800
C35 H35C 0.9800
C36 C37 1.365(9)
C36 C41 1.432(9)
C37 C38 1.375(9)
C37 H37 0.9500
C38 C39 1.335(9)
C38 H38 0.9500
C39 C40 1.374(10)
C39 H39 0.9500
C40 C41 1.352(9)
C40 H40 0.9500
C41 H41 0.9500
